data_7003975
loop_
_publ_author_name
'Dureen, Meghan A.'
'Stephan, Douglas W.'

_publ_section_title
;
 Biphenylamide ligand complexes of Li and Al: hemilabile arene donors?
;
_journal_issue 35
_journal_name_full 'Dalton Transactions'
_journal_page_first 4723
_journal_page_last 4731
_journal_paper_doi 10.1039/b801772g
_journal_year 2008
_chemical_formula_sum 'C24 H19 N'
_chemical_formula_weight 321.40
_space_group_IT_number 61
_symmetry_cell_setting orthorhombic
_symmetry_space_group_name_Hall '-P 2ac 2ab'
_symmetry_space_group_name_H-M 'P b c a'
_atom_sites_solution_hydrogens geom
_atom_sites_solution_primary direct
_atom_sites_solution_secondary difmap
_audit_creation_method SHELXL-97
_cell_angle_alpha 90.00
_cell_angle_beta 90.00
_cell_angle_gamma 90.00
_cell_formula_units_Z 8
_cell_length_a 11.782(3)
_cell_length_b 12.569(3)
_cell_length_c 23.822(6)
_cell_measurement_temperature 296(2)
_cell_measurement_theta_max 25.0
_cell_measurement_theta_min 2.0
_cell_volume 3527.8(15)
_computing_structure_refinement 'SHELXL-97 (Sheldrick, 1997)'
_computing_structure_solution 'SHELXS-97 (Sheldrick, 1990)'
_diffrn_ambient_temperature 296(2)
_diffrn_measured_fraction_theta_full 0.998
_diffrn_measured_fraction_theta_max 0.998
_diffrn_radiation_monochromator graphite
_diffrn_radiation_source 'fine-focus sealed tube'
_diffrn_radiation_type MoK\a
_diffrn_radiation_wavelength 0.71073
_diffrn_reflns_av_R_equivalents 0.0803
_diffrn_reflns_av_sigmaI/netI 0.0360
_diffrn_reflns_limit_h_max 13
_diffrn_reflns_limit_h_min -13
_diffrn_reflns_limit_k_max 13
_diffrn_reflns_limit_k_min -13
_diffrn_reflns_limit_l_max 26
_diffrn_reflns_limit_l_min -26
_diffrn_reflns_number 27103
_diffrn_reflns_theta_full 23.25
_diffrn_reflns_theta_max 23.25
_diffrn_reflns_theta_min 2.43
_exptl_absorpt_coefficient_mu 0.070
_exptl_absorpt_correction_T_max 1.00000
_exptl_absorpt_correction_T_min 0.613290
_exptl_absorpt_correction_type empirical
_exptl_crystal_density_diffrn 1.210
_exptl_crystal_density_method 'not measured'
_exptl_crystal_F_000 1360
_exptl_crystal_size_max 0.24
_exptl_crystal_size_mid 0.20
_exptl_crystal_size_min 0.17
_refine_diff_density_max 0.202
_refine_diff_density_min -0.145
_refine_diff_density_rms 0.028
_refine_ls_extinction_method none
_refine_ls_goodness_of_fit_ref 1.132
_refine_ls_hydrogen_treatment mixed
_refine_ls_matrix_type full
_refine_ls_number_parameters 226
_refine_ls_number_reflns 2524
_refine_ls_number_restraints 0
_refine_ls_restrained_S_all 1.132
_refine_ls_R_factor_all 0.0689
_refine_ls_R_factor_gt 0.0405
_refine_ls_shift/su_max 0.000
_refine_ls_shift/su_mean 0.000
_refine_ls_structure_factor_coef Fsqd
_refine_ls_weighting_details 'calc w=1/[\s^2^(Fo^2^)+(0.0444P)^2^+0.0000P] where P=(Fo^2^+2Fc^2^)/3'
_refine_ls_weighting_scheme calc
_refine_ls_wR_factor_gt 0.0870
_refine_ls_wR_factor_ref 0.0980
_reflns_number_gt 1773
_reflns_number_total 2524
_reflns_threshold_expression >2sigma(I)
_cod_data_source_file b801772g.txt
_cod_data_source_block (C6H4Ph)2NH
_cod_original_cell_volume 3527.8(16)
_cod_original_sg_symbol_H-M Pbca
_cod_database_code 7003975

loop_
_symmetry_equiv_pos_as_xyz
'x, y, z'
'-x+1/2, -y, z+1/2'
'-x, y+1/2, -z+1/2'
'x+1/2, -y+1/2, -z'
'-x, -y, -z'
'x-1/2, y, -z-1/2'
'x, -y-1/2, z-1/2'
'-x-1/2, y-1/2, z'

loop_
_atom_site_label
_atom_site_type_symbol
_atom_site_fract_x
_atom_site_fract_y
_atom_site_fract_z
_atom_site_U_iso_or_equiv
_atom_site_adp_type
_atom_site_occupancy
_atom_site_symmetry_multiplicity
_atom_site_calc_flag
_atom_site_refinement_flags
_atom_site_disorder_assembly
_atom_site_disorder_group
N1 N 0.17107(15) 0.91114(13) 0.13244(7) 0.0628(5) Uani 1 1 d . . .
H1A H 0.1557 0.9602 0.1565 0.075 Uiso 1 1 calc R . .
C2 C 0.17954(15) 1.03482(14) 0.05330(7) 0.0449(5) Uani 1 1 d . . .
C3 C 0.30285(18) 0.88219(16) 0.05560(9) 0.0598(6) Uani 1 1 d . . .
H3A H 0.3272 0.8202 0.0732 0.072 Uiso 1 1 calc R . .
C4 C 0.16266(16) 0.77160(15) 0.20316(8) 0.0497(5) Uani 1 1 d . . .
C5 C 0.14901(16) 0.80572(15) 0.14750(8) 0.0503(5) Uani 1 1 d . . .
C6 C 0.21717(16) 0.94218(15) 0.08001(8) 0.0492(5) Uani 1 1 d . . .
C7 C 0.08764(16) 1.10352(13) 0.07640(8) 0.0462(5) Uani 1 1 d . . .
C8 C 0.10928(17) 0.73382(17) 0.10758(9) 0.0602(6) Uani 1 1 d . . .
H8A H 0.0987 0.7565 0.0708 0.072 Uiso 1 1 calc R . .
C9 C 0.09103(17) 1.14481(14) 0.13031(8) 0.0504(5) Uani 1 1 d . . .
H9A H 0.1505 1.1262 0.1540 0.060 Uiso 1 1 calc R . .
C10 C 0.23145(17) 1.06333(16) 0.00306(8) 0.0559(5) Uani 1 1 d . . .
H10A H 0.2075 1.1248 -0.0152 0.067 Uiso 1 1 calc R . .
C11 C 0.00790(18) 1.21309(16) 0.14947(9) 0.0605(6) Uani 1 1 d . . .
H11A H 0.0119 1.2404 0.1857 0.073 Uiso 1 1 calc R . .
C12 C -0.00278(18) 1.13327(15) 0.04229(8) 0.0570(6) Uani 1 1 d . . .
H12A H -0.0069 1.1074 0.0058 0.068 Uiso 1 1 calc R . .
C13 C 0.31685(19) 1.00387(19) -0.02058(9) 0.0653(6) Uani 1 1 d . . .
H13A H 0.3502 1.0251 -0.0541 0.078 Uiso 1 1 calc R . .
C14 C 0.20804(17) 0.84243(16) 0.24773(8) 0.0511(5) Uani 1 1 d . . .
C15 C 0.10016(19) 0.59556(17) 0.17578(11) 0.0697(6) Uani 1 1 d . . .
H15A H 0.0851 0.5252 0.1853 0.084 Uiso 1 1 calc R . .
C16 C 0.35242(19) 0.91254(17) 0.00597(9) 0.0651(6) Uani 1 1 d . . .
H16A H 0.4099 0.8715 -0.0097 0.078 Uiso 1 1 calc R . .
C17 C 0.13741(18) 0.66617(16) 0.21585(9) 0.0606(6) Uani 1 1 d . . .
H17A H 0.1460 0.6427 0.2526 0.073 Uiso 1 1 calc R . .
C18 C -0.08652(19) 1.20056(17) 0.06176(10) 0.0670(6) Uani 1 1 d . . .
H18A H -0.1470 1.2186 0.0385 0.080 Uiso 1 1 calc R . .
C19 C 0.15248(19) 0.93419(16) 0.26478(8) 0.0595(6) Uani 1 1 d . . .
H19A H 0.0856 0.9542 0.2469 0.071 Uiso 1 1 calc R . .
C20 C -0.08108(19) 1.24080(17) 0.11482(10) 0.0665(6) Uani 1 1 d . . .
H20A H -0.1372 1.2868 0.1276 0.080 Uiso 1 1 calc R . .
C21 C 0.30733(19) 0.81595(19) 0.27572(9) 0.0698(7) Uani 1 1 d . . .
H21A H 0.3462 0.7546 0.2655 0.084 Uiso 1 1 calc R . .
C22 C 0.08538(18) 0.62978(18) 0.12149(10) 0.0660(6) Uani 1 1 d . . .
H22A H 0.0593 0.5829 0.0942 0.079 Uiso 1 1 calc R . .
C23 C 0.1946(2) 0.99651(19) 0.30784(9) 0.0725(7) Uani 1 1 d . . .
H23A H 0.1554 1.0572 0.3190 0.087 Uiso 1 1 calc R . .
C24 C 0.3495(2) 0.8783(2) 0.31827(10) 0.0828(7) Uani 1 1 d . . .
H24A H 0.4163 0.8587 0.3364 0.099 Uiso 1 1 calc R . .
C25 C 0.2942(2) 0.9690(2) 0.33424(10) 0.0806(7) Uani 1 1 d . . .
H25A H 0.3237 1.0117 0.3626 0.097 Uiso 1 1 calc R . .

loop_
_atom_site_aniso_label
_atom_site_aniso_U_11
_atom_site_aniso_U_22
_atom_site_aniso_U_33
_atom_site_aniso_U_23
_atom_site_aniso_U_13
_atom_site_aniso_U_12
N1 0.0940(14) 0.0471(10) 0.0472(10) 0.0058(8) 0.0121(10) 0.0145(9)
C2 0.0482(12) 0.0443(11) 0.0422(11) 0.0012(9) -0.0042(9) -0.0018(9)
C3 0.0661(14) 0.0564(13) 0.0571(14) 0.0034(11) -0.0001(12) 0.0116(11)
C4 0.0479(12) 0.0527(13) 0.0485(12) 0.0051(10) 0.0094(10) 0.0098(10)
C5 0.0499(12) 0.0507(12) 0.0504(12) 0.0056(10) 0.0062(10) 0.0111(10)
C6 0.0574(13) 0.0496(12) 0.0406(11) 0.0013(10) -0.0009(10) 0.0029(10)
C7 0.0514(12) 0.0394(10) 0.0479(12) 0.0055(9) -0.0034(10) -0.0053(9)
C8 0.0597(14) 0.0670(15) 0.0538(13) 0.0048(11) 0.0004(11) 0.0067(12)
C9 0.0493(12) 0.0507(12) 0.0512(13) 0.0032(10) -0.0033(10) -0.0017(10)
C10 0.0598(14) 0.0564(13) 0.0514(13) 0.0082(10) -0.0011(11) 0.0003(11)
C11 0.0624(14) 0.0638(14) 0.0553(13) -0.0048(11) 0.0042(12) 0.0002(12)
C12 0.0640(14) 0.0531(12) 0.0539(12) 0.0005(10) -0.0118(11) 0.0025(11)
C13 0.0672(16) 0.0753(15) 0.0533(13) 0.0049(12) 0.0105(12) -0.0033(13)
C14 0.0498(12) 0.0602(13) 0.0434(11) 0.0107(10) 0.0079(10) 0.0030(11)
C15 0.0688(15) 0.0545(14) 0.0860(18) 0.0053(13) 0.0242(14) -0.0020(11)
C16 0.0620(14) 0.0697(15) 0.0636(15) -0.0007(12) 0.0085(12) 0.0100(12)
C17 0.0633(14) 0.0593(14) 0.0591(14) 0.0123(11) 0.0144(11) 0.0077(11)
C18 0.0594(15) 0.0675(14) 0.0740(16) 0.0030(13) -0.0109(13) 0.0116(12)
C19 0.0624(14) 0.0634(14) 0.0526(13) 0.0046(11) 0.0026(11) 0.0050(12)
C20 0.0612(15) 0.0627(14) 0.0755(17) 0.0012(12) 0.0092(13) 0.0120(12)
C21 0.0574(15) 0.0922(18) 0.0599(14) 0.0079(13) 0.0051(12) 0.0106(13)
C22 0.0581(14) 0.0682(16) 0.0717(16) -0.0048(13) 0.0062(12) -0.0043(12)
C23 0.0844(19) 0.0695(15) 0.0636(15) -0.0025(13) 0.0125(14) -0.0063(14)
C24 0.0552(15) 0.125(2) 0.0682(17) 0.0050(17) -0.0056(13) -0.0043(16)
C25 0.0806(19) 0.098(2) 0.0633(16) -0.0020(14) 0.0038(15) -0.0324(17)

loop_
_atom_type_symbol
_atom_type_description
_atom_type_scat_dispersion_real
_atom_type_scat_dispersion_imag
_atom_type_scat_source
C C 0.0033 0.0016 'International Tables Vol C Tables 4.2.6.8 and 6.1.1.4'
H H 0.0000 0.0000 'International Tables Vol C Tables 4.2.6.8 and 6.1.1.4'
N N 0.0061 0.0033 'International Tables Vol C Tables 4.2.6.8 and 6.1.1.4'

loop_
_geom_angle_atom_site_label_1
_geom_angle_atom_site_label_2
_geom_angle_atom_site_label_3
_geom_angle
_geom_angle_site_symmetry_1
_geom_angle_site_symmetry_3
_geom_angle_publ_flag
C5 N1 C6 123.97(16) . . ?
C10 C2 C6 117.80(18) . . ?
C10 C2 C7 119.21(16) . . ?
C6 C2 C7 122.99(17) . . ?
C16 C3 C6 121.29(19) . . ?
C17 C4 C5 118.17(19) . . ?
C17 C4 C14 119.50(18) . . ?
C5 C4 C14 122.26(18) . . ?
C8 C5 N1 120.18(18) . . ?
C8 C5 C4 119.04(18) . . ?
N1 C5 C4 120.75(18) . . ?
C3 C6 C2 119.49(18) . . ?
C3 C6 N1 119.91(17) . . ?
C2 C6 N1 120.57(17) . . ?
C9 C7 C12 117.56(18) . . ?
C9 C7 C2 122.57(17) . . ?
C12 C7 C2 119.77(17) . . ?
C22 C8 C5 121.3(2) . . ?
C11 C9 C7 121.27(19) . . ?
C13 C10 C2 122.31(19) . . ?
C20 C11 C9 119.9(2) . . ?
C18 C12 C7 121.07(19) . . ?
C10 C13 C16 119.2(2) . . ?
C21 C14 C19 117.2(2) . . ?
C21 C14 C4 120.23(19) . . ?
C19 C14 C4 122.54(19) . . ?
C22 C15 C17 119.5(2) . . ?
C3 C16 C13 119.9(2) . . ?
C15 C17 C4 122.1(2) . . ?
C20 C18 C12 120.4(2) . . ?
C23 C19 C14 121.3(2) . . ?
C18 C20 C11 119.8(2) . . ?
C24 C21 C14 121.5(2) . . ?
C15 C22 C8 119.8(2) . . ?
C25 C23 C19 120.2(2) . . ?
C25 C24 C21 120.6(2) . . ?
C24 C25 C23 119.3(2) . . ?

loop_
_geom_bond_atom_site_label_1
_geom_bond_atom_site_label_2
_geom_bond_distance
_geom_bond_site_symmetry_2
_geom_bond_publ_flag
N1 C5 1.397(2) . ?
N1 C6 1.417(2) . ?
C2 C10 1.391(3) . ?
C2 C6 1.399(2) . ?
C2 C7 1.490(2) . ?
C3 C16 1.373(3) . ?
C3 C6 1.388(3) . ?
C4 C17 1.392(3) . ?
C4 C5 1.403(3) . ?
C4 C14 1.485(3) . ?
C5 C8 1.393(3) . ?
C7 C9 1.386(2) . ?
C7 C12 1.391(3) . ?
C8 C22 1.378(3) . ?
C9 C11 1.380(3) . ?
C10 C13 1.374(3) . ?
C11 C20 1.379(3) . ?
C12 C18 1.380(3) . ?
C13 C16 1.376(3) . ?
C14 C21 1.387(3) . ?
C14 C19 1.387(3) . ?
C15 C22 1.374(3) . ?
C15 C17 1.375(3) . ?
C18 C20 1.363(3) . ?
C19 C23 1.383(3) . ?
C21 C24 1.375(3) . ?
C23 C25 1.376(3) . ?
C24 C25 1.367(3) . ?

loop_
_cod_related_entry_id
_cod_related_entry_database
_cod_related_entry_code
1 ChemSpider 28416213
